data_1011346
loop_
_publ_author_name
'Trsebiatkowski, W'
'Bryjak, E'

_publ_section_title 'Roentgenanalyse des Systems Arsen-Antimon'
_journal_coden_ASTM ZAACAB
_journal_name_full
;
Zeitschrift fuer Anorganische und Allgemeine Chemie
;
_journal_page_first 255
_journal_page_last 267
_journal_paper_doi 10.1002/zaac.19382380210
_journal_volume 238
_journal_year 1938
_chemical_compound_source synthetic
_chemical_formula_analytical 'As1.02 Sb.98'
_chemical_formula_structural 'As Sb'
_chemical_formula_sum 'As Sb'
_chemical_name_mineral Stibarsen
_chemical_name_systematic 'Arsenic molybdenum (1/1)'
_space_group_IT_number 166
_symmetry_cell_setting trigonal
_symmetry_space_group_name_Hall '-R 3 2"'
_symmetry_space_group_name_H-M 'R -3 m :H'
_cell_angle_alpha 90
_cell_angle_beta 90
_cell_angle_gamma 120
_cell_formula_units_Z 3
_cell_length_a 4.012
_cell_length_b 4.012
_cell_length_c 10.918
_cell_volume 152.2
_cod_original_sg_symbol_H-M 'R -3 m H'
_cod_database_code 1011346

loop_
_symmetry_equiv_pos_as_xyz
x,y,z
-y,x-y,z
y-x,-x,z
-y,-x,z
x,x-y,z
y-x,y,z
-x,-y,-z
y,y-x,-z
x-y,x,-z
y,x,-z
-x,y-x,-z
x-y,-y,-z
1/3+x,2/3+y,2/3+z
2/3+x,1/3+y,1/3+z
1/3-y,2/3+x-y,2/3+z
2/3-y,1/3+x-y,1/3+z
1/3-x+y,2/3-x,2/3+z
2/3-x+y,1/3-x,1/3+z
1/3-y,2/3-x,2/3+z
2/3-y,1/3-x,1/3+z
1/3+x,2/3+x-y,2/3+z
2/3+x,1/3+x-y,1/3+z
1/3-x+y,2/3+y,2/3+z
2/3-x+y,1/3+y,1/3+z
1/3-x,2/3-y,2/3-z
2/3-x,1/3-y,1/3-z
1/3+y,2/3-x+y,2/3-z
2/3+y,1/3-x+y,1/3-z
1/3+x-y,2/3+x,2/3-z
2/3+x-y,1/3+x,1/3-z
1/3+y,2/3+x,2/3-z
2/3+y,1/3+x,1/3-z
1/3-x,2/3-x+y,2/3-z
2/3-x,1/3-x+y,1/3-z
1/3+x-y,2/3-y,2/3-z
2/3+x-y,1/3-y,1/3-z

loop_
_atom_site_label
_atom_site_type_symbol
_atom_site_symmetry_multiplicity
_atom_site_Wyckoff_symbol
_atom_site_fract_x
_atom_site_fract_y
_atom_site_fract_z
_atom_site_occupancy
_atom_site_attached_hydrogens
_atom_site_calc_flag
As1 As0 6 c 0. 0. 0.227 0.5 0 d
Sb1 Sb0 6 c 0. 0. 0.227 0.5 0 d

loop_
_atom_type_symbol
_atom_type_oxidation_number
As0 0.000
Sb0 0.000
